data_7059195
loop_
_publ_author_name
'Borah, Rakhimoni'
'Deori, Naranarayan'
'Brahma, Sanfaori'

_publ_section_title
;
 An efficient CO2 fixation reaction with epoxides catalysed by in situ
 formed blue vanadium catalyst from dioxovanadium(+5) complex: moisture
 enhanced and atmospheric oxygen retarded catalytic activity
;
_journal_issue 6
_journal_name_full 'New Journal of Chemistry'
_journal_page_first 2547
_journal_page_last 2554
_journal_paper_doi 10.1039/C9NJ04606B
_journal_volume 44
_journal_year 2020
_chemical_formula_moiety C9H9N2O4V
_chemical_formula_sum 'C9 H9 N2 O4 V'
_chemical_formula_weight 260.12
_space_group_crystal_system monoclinic
_space_group_IT_number 14
_space_group_name_Hall '-P 2yn'
_space_group_name_H-M_alt 'P 1 21/n 1'
_atom_sites_solution_hydrogens geom
_audit_creation_method SHELXL-2014/7
_audit_update_record
;
2018-10-31 deposited with the CCDC.	2020-01-10 downloaded from the CCDC.
;
_cell_angle_alpha 90
_cell_angle_beta 99.077(7)
_cell_angle_gamma 90
_cell_formula_units_Z 4
_cell_length_a 7.4612(9)
_cell_length_b 11.9060(14)
_cell_length_c 11.1849(13)
_cell_measurement_reflns_used 1924
_cell_measurement_temperature 296(2)
_cell_measurement_theta_max 25.998
_cell_measurement_theta_min 3.072
_cell_volume 981.1(2)
_computing_cell_refinement 'Bruker SAINT'
_computing_data_collection 'Bruker APEX2'
_computing_data_reduction 'Bruker SAINT'
_computing_molecular_graphics 'SHELXL-2014/7 (Sheldrick, 2014)'
_computing_publication_material 'Bruker SHELXTL'
_computing_structure_refinement 'SHELXL-2014/7 (Sheldrick, 2014)'
_diffrn_ambient_temperature 296(2)
_diffrn_measured_fraction_theta_full 0.995
_diffrn_measured_fraction_theta_max 0.996
_diffrn_measurement_device_type 'Bruker APEX-II CCD'
_diffrn_measurement_method '\f and \w scans'
_diffrn_radiation_type MoK\a
_diffrn_radiation_wavelength 0.71073
_diffrn_reflns_av_R_equivalents 0.0501
_diffrn_reflns_av_unetI/netI 0.0475
_diffrn_reflns_Laue_measured_fraction_full 0.995
_diffrn_reflns_Laue_measured_fraction_max 0.996
_diffrn_reflns_limit_h_max 8
_diffrn_reflns_limit_h_min -9
_diffrn_reflns_limit_k_max 14
_diffrn_reflns_limit_k_min -12
_diffrn_reflns_limit_l_max 13
_diffrn_reflns_limit_l_min -13
_diffrn_reflns_number 6423
_diffrn_reflns_point_group_measured_fraction_full 0.995
_diffrn_reflns_point_group_measured_fraction_max 0.996
_diffrn_reflns_theta_full 25.242
_diffrn_reflns_theta_max 25.998
_diffrn_reflns_theta_min 3.072
_diffrn_source 'sealed tube'
_exptl_absorpt_coefficient_mu 1.010
_exptl_absorpt_correction_type none
_exptl_crystal_colour brown
_exptl_crystal_density_diffrn 1.761
_exptl_crystal_density_meas 1.761
_exptl_crystal_description block
_exptl_crystal_F_000 528
_exptl_crystal_size_max 0.35
_exptl_crystal_size_mid 0.22
_exptl_crystal_size_min 0.19
_refine_diff_density_max 0.387
_refine_diff_density_min -0.507
_refine_diff_density_rms 0.105
_refine_ls_extinction_method none
_refine_ls_goodness_of_fit_ref 1.086
_refine_ls_hydrogen_treatment constr
_refine_ls_matrix_type full
_refine_ls_number_parameters 146
_refine_ls_number_reflns 1924
_refine_ls_number_restraints 0
_refine_ls_restrained_S_all 1.086
_refine_ls_R_factor_all 0.0406
_refine_ls_R_factor_gt 0.0364
_refine_ls_shift/su_max 0.000
_refine_ls_shift/su_mean 0.000
_refine_ls_structure_factor_coef Fsqd
_refine_ls_weighting_details 'w=1/[\s^2^(Fo^2^)+(0.0534P)^2^+0.6231P] where P=(Fo^2^+2Fc^2^)/3'
_refine_ls_weighting_scheme calc
_refine_ls_wR_factor_gt 0.1051
_refine_ls_wR_factor_ref 0.1088
_reflns_Friedel_coverage 0.000
_reflns_number_gt 1709
_reflns_number_total 1924
_reflns_threshold_expression 'I > 2\s(I)'
_cod_data_source_file c9nj04606b2.cif
_cod_data_source_block shelx
_cod_depositor_comments
;Adding full bibliography for 7059195--7059196.cif.

 Adding full bibliography for 7059195--7059196.cif.
;
_cod_original_sg_symbol_H-M 'P 21/n'
_cod_database_code 7059195
_shelx_shelxl_version_number 2014/7
_shelx_space_group_comment
;
The symmetry employed for this shelxl refinement is uniquely defined
by the following loop, which should always be used as a source of
symmetry information in preference to the above space-group names.
They are only intended as comments.
;

loop_
_space_group_symop_operation_xyz
'x, y, z'
'-x+1/2, y+1/2, -z+1/2'
'-x, -y, -z'
'x-1/2, -y-1/2, z-1/2'

loop_
_atom_site_label
_atom_site_type_symbol
_atom_site_fract_x
_atom_site_fract_y
_atom_site_fract_z
_atom_site_U_iso_or_equiv
_atom_site_adp_type
_atom_site_occupancy
_atom_site_site_symmetry_order
_atom_site_calc_flag
_atom_site_refinement_flags_posn
_atom_site_refinement_flags_adp
V1 V 0.22279(5) 0.72945(3) 0.08508(4) 0.02607(18) Uani 1 1 d . .
O1 O 0.1822(3) 0.71424(14) 0.25852(16) 0.0337(4) Uani 1 1 d . .
O2 O 0.3223(3) 0.67701(14) -0.04820(15) 0.0329(4) Uani 1 1 d . .
O3 O 0.3529(3) 0.83771(16) 0.12437(18) 0.0476(6) Uani 1 1 d . .
O4 O 0.0245(3) 0.7720(2) 0.0273(2) 0.0561(6) Uani 1 1 d . .
N1 N 0.2122(3) 0.55106(16) 0.12234(17) 0.0234(4) Uani 1 1 d . .
N2 N 0.1750(3) 0.52920(16) 0.23703(16) 0.0262(4) Uani 1 1 d . .
H1 H 0.1615 0.4622 0.2630 0.031 Uiso 1 1 calc R U
C1 C 0.1618(3) 0.6189(2) 0.3032(2) 0.0261(5) Uani 1 1 d . .
C2 C 0.1263(4) 0.6070(2) 0.4285(2) 0.0352(6) Uani 1 1 d . .
H2 H 0.2283 0.6351 0.4835 0.053 Uiso 1 1 calc R U
H3 H 0.1077 0.5292 0.4455 0.053 Uiso 1 1 calc R U
H4 H 0.0197 0.6491 0.4382 0.053 Uiso 1 1 calc R U
C3 C 0.2348(3) 0.46590(19) 0.0543(2) 0.0261(5) Uani 1 1 d . .
H9 H 0.2220 0.3939 0.0841 0.031 Uiso 1 1 calc R U
C4 C 0.2786(3) 0.4781(2) -0.0646(2) 0.0250(5) Uani 1 1 d . .
C5 C 0.3184(3) 0.58316(19) -0.1121(2) 0.0250(5) Uani 1 1 d . .
C6 C 0.3653(3) 0.5876(2) -0.2283(2) 0.0313(5) Uani 1 1 d . .
H8 H 0.3901 0.6565 -0.2613 0.038 Uiso 1 1 calc R U
C7 C 0.3751(3) 0.4906(2) -0.2941(2) 0.0335(6) Uani 1 1 d . .
H5 H 0.4061 0.4950 -0.3713 0.040 Uiso 1 1 calc R U
C8 C 0.3397(4) 0.3868(2) -0.2473(2) 0.0355(6) Uani 1 1 d . .
H6 H 0.3480 0.3218 -0.2922 0.043 Uiso 1 1 calc R U
C9 C 0.2923(4) 0.3810(2) -0.1340(2) 0.0331(5) Uani 1 1 d . .
H7 H 0.2687 0.3113 -0.1024 0.040 Uiso 1 1 calc R U

loop_
_atom_site_aniso_label
_atom_site_aniso_U_11
_atom_site_aniso_U_22
_atom_site_aniso_U_33
_atom_site_aniso_U_23
_atom_site_aniso_U_13
_atom_site_aniso_U_12
V1 0.0355(3) 0.0191(3) 0.0264(3) 0.00360(14) 0.01377(18) 0.00289(15)
O1 0.0537(11) 0.0228(8) 0.0289(9) 0.0022(7) 0.0200(8) 0.0006(8)
O2 0.0525(11) 0.0210(8) 0.0292(8) 0.0009(7) 0.0190(8) -0.0022(8)
O3 0.0779(15) 0.0275(9) 0.0455(11) -0.0106(8) 0.0351(10) -0.0182(10)
O4 0.0469(13) 0.0760(17) 0.0487(13) 0.0239(11) 0.0179(10) 0.0247(11)
N1 0.0284(10) 0.0227(9) 0.0203(9) 0.0041(7) 0.0075(7) -0.0003(7)
N2 0.0359(11) 0.0223(9) 0.0227(10) 0.0056(8) 0.0118(8) 0.0004(8)
C1 0.0274(11) 0.0271(11) 0.0250(11) 0.0035(9) 0.0076(9) 0.0000(9)
C2 0.0486(15) 0.0339(13) 0.0268(12) 0.0022(10) 0.0171(11) -0.0020(11)
C3 0.0308(11) 0.0217(11) 0.0263(11) 0.0027(9) 0.0059(9) -0.0011(9)
C4 0.0273(11) 0.0247(12) 0.0224(11) 0.0005(9) 0.0025(9) 0.0004(9)
C5 0.0266(11) 0.0261(11) 0.0224(11) 0.0005(9) 0.0048(9) 0.0018(9)
C6 0.0382(13) 0.0325(13) 0.0242(12) 0.0056(10) 0.0082(10) 0.0040(10)
C7 0.0349(13) 0.0446(15) 0.0211(11) -0.0019(10) 0.0047(10) 0.0052(11)
C8 0.0444(14) 0.0351(13) 0.0267(12) -0.0097(10) 0.0043(11) 0.0001(11)
C9 0.0424(14) 0.0270(12) 0.0300(12) -0.0029(10) 0.0059(11) -0.0029(10)

loop_
_atom_type_symbol
_atom_type_description
_atom_type_scat_dispersion_real
_atom_type_scat_dispersion_imag
_atom_type_scat_source
C C 0.0033 0.0016 'International Tables Vol C Tables 4.2.6.8 and 6.1.1.4'
H H 0.0000 0.0000 'International Tables Vol C Tables 4.2.6.8 and 6.1.1.4'
N N 0.0061 0.0033 'International Tables Vol C Tables 4.2.6.8 and 6.1.1.4'
O O 0.0106 0.0060 'International Tables Vol C Tables 4.2.6.8 and 6.1.1.4'
V V 0.3005 0.5294 'International Tables Vol C Tables 4.2.6.8 and 6.1.1.4'

loop_
_geom_angle_atom_site_label_1
_geom_angle_atom_site_label_2
_geom_angle_atom_site_label_3
_geom_angle
O4 V1 O3 109.37(13)
O4 V1 O2 103.94(11)
O3 V1 O2 100.60(9)
O4 V1 O1 98.48(10)
O3 V1 O1 89.14(8)
O2 V1 O1 150.81(8)
O4 V1 N1 109.15(11)
O3 V1 N1 139.49(10)
O2 V1 N1 81.81(7)
O1 V1 N1 73.25(7)
C1 O1 V1 120.57(15)
C5 O2 V1 137.09(16)
C3 N1 N2 117.57(19)
C3 N1 V1 129.95(16)
N2 N1 V1 112.48(14)
C1 N2 N1 114.55(18)
C1 N2 H1 122.7
N1 N2 H1 122.7
O1 C1 N2 119.0(2)
O1 C1 C2 121.0(2)
N2 C1 C2 120.0(2)
C1 C2 H2 109.5
C1 C2 H3 109.5
H2 C2 H3 109.5
C1 C2 H4 109.5
H2 C2 H4 109.5
H3 C2 H4 109.5
N1 C3 C4 122.6(2)
N1 C3 H9 118.7
C4 C3 H9 118.7
C9 C4 C5 119.0(2)
C9 C4 C3 118.6(2)
C5 C4 C3 122.3(2)
O2 C5 C6 118.8(2)
O2 C5 C4 122.3(2)
C6 C5 C4 118.8(2)
C7 C6 C5 120.5(2)
C7 C6 H8 119.8
C5 C6 H8 119.8
C6 C7 C8 121.1(2)
C6 C7 H5 119.4
C8 C7 H5 119.4
C9 C8 C7 119.2(2)
C9 C8 H6 120.4
C7 C8 H6 120.4
C8 C9 C4 121.4(2)
C8 C9 H7 119.3
C4 C9 H7 119.3

loop_
_geom_bond_atom_site_label_1
_geom_bond_atom_site_label_2
_geom_bond_distance
V1 O4 1.601(2)
V1 O3 1.6315(19)
V1 O2 1.8742(17)
V1 O1 2.0181(18)
V1 N1 2.1682(19)
O1 C1 1.260(3)
O2 C5 1.324(3)
N1 C3 1.295(3)
N1 N2 1.379(3)
N2 C1 1.312(3)
N2 H1 0.8600
C1 C2 1.473(3)
C2 H2 0.9600
C2 H3 0.9600
C2 H4 0.9600
C3 C4 1.426(3)
C3 H9 0.9300
C4 C9 1.405(3)
C4 C5 1.408(3)
C5 C6 1.400(3)
C6 C7 1.377(4)
C6 H8 0.9300
C7 C8 1.384(4)
C7 H5 0.9300
C8 C9 1.369(4)
C8 H6 0.9300
C9 H7 0.9300

loop_
_geom_hbond_atom_site_label_D
_geom_hbond_atom_site_label_H
_geom_hbond_atom_site_label_A
_geom_hbond_distance_DH
_geom_hbond_distance_HA
_geom_hbond_distance_DA
_geom_hbond_angle_DHA
_geom_hbond_site_symmetry_A
N2 H1 O3 0.86 1.96 2.783(3) 160.1 2_545
C2 H2 O4 0.96 2.45 3.330(4) 152.1 4_676
C2 H3 O3 0.96 2.44 3.269(3) 144.0 2_545
C2 H4 O2 0.96 2.56 3.466(3) 157.4 4_576
C2 H4 O3 0.96 2.59 3.287(3) 129.3 4_576
C6 H8 O1 0.93 2.65 3.360(3) 133.8 4_675
N2 H1 O3 0.86 1.96 2.783(3) 160.1 2_545
C2 H2 O4 0.96 2.45 3.330(4) 152.1 4_676
C2 H3 O3 0.96 2.44 3.269(3) 144.0 2_545
C2 H4 O2 0.96 2.56 3.466(3) 157.4 4_576
C2 H4 O3 0.96 2.59 3.287(3) 129.3 4_576
C6 H8 O1 0.93 2.65 3.360(3) 133.8 4_675

loop_
_geom_torsion_atom_site_label_1
_geom_torsion_atom_site_label_2
_geom_torsion_atom_site_label_3
_geom_torsion_atom_site_label_4
_geom_torsion
O4 V1 O2 C5 -84.1(3)
O3 V1 O2 C5 162.7(2)
O1 V1 O2 C5 55.0(3)
N1 V1 O2 C5 23.7(2)
C3 N1 N2 C1 177.1(2)
V1 N1 N2 C1 -3.1(2)
V1 O1 C1 N2 2.9(3)
V1 O1 C1 C2 -178.04(17)
N1 N2 C1 O1 0.4(3)
N1 N2 C1 C2 -178.7(2)
N2 N1 C3 C4 -178.3(2)
V1 N1 C3 C4 1.9(3)
N1 C3 C4 C9 -177.1(2)
N1 C3 C4 C5 6.5(4)
V1 O2 C5 C6 160.37(18)
V1 O2 C5 C4 -23.3(4)
C9 C4 C5 O2 -174.6(2)
C3 C4 C5 O2 1.8(4)
C9 C4 C5 C6 1.7(3)
C3 C4 C5 C6 178.1(2)
O2 C5 C6 C7 175.4(2)
C4 C5 C6 C7 -1.0(4)
C5 C6 C7 C8 -0.2(4)
C6 C7 C8 C9 0.7(4)
C7 C8 C9 C4 0.1(4)
C5 C4 C9 C8 -1.3(4)
C3 C4 C9 C8 -177.9(2)
